data_7124938
loop_
_publ_author_name
'Hua, Hui-Liang'
'Zhang, Bo-Sheng'
'He, Yu-Tao'
'Qiu, Yi-Feng'
'Hu, Jing-Yuan'
'Yang, Yu-Chen'
'Liang, Yong-Min'

_publ_section_title
;
 Copper-catalyzed difluoromethylation of propargylamide-substituted
 indoles: synthesis of mono- and bis-difluoromethylated indoloazepinone
 derivatives.
;
_journal_issue 68
_journal_name_full 'Chemical communications (Cambridge, England)'
_journal_page_first 10396
_journal_page_last 10399
_journal_paper_doi 10.1039/c6cc05745d
_journal_volume 52
_journal_year 2016
_chemical_formula_moiety 'C24 H22 F2 N2 O3'
_chemical_formula_sum 'C24 H22 F2 N2 O3'
_chemical_formula_weight 424.44
_space_group_crystal_system orthorhombic
_space_group_IT_number 61
_space_group_name_Hall '-P 2ac 2ab'
_space_group_name_H-M_alt 'P b c a'
_atom_sites_solution_hydrogens geom
_atom_sites_solution_primary direct
_atom_sites_solution_secondary difmap
_audit_creation_date 2015-09-21
_audit_creation_method
;
Olex2 1.2
(compiled 2014.11.28 svn.r3106 for OlexSys, GUI svn.r4959)
;
_audit_update_record
;
2016-06-14 deposited with the CCDC.
2016-07-27 downloaded from the CCDC.
;
_cell_angle_alpha 90.00
_cell_angle_beta 90.00
_cell_angle_gamma 90.00
_cell_formula_units_Z 8
_cell_length_a 12.2175(2)
_cell_length_b 15.8782(3)
_cell_length_c 22.0697(4)
_cell_measurement_reflns_used 3446
_cell_measurement_temperature 291.48(10)
_cell_measurement_theta_max 68.9050
_cell_measurement_theta_min 4.0030
_cell_volume 4281.34(13)
_computing_cell_refinement
;
CrysAlisPro, Agilent Technologies,
Version 1.171.37.33 (release 27-03-2014 CrysAlis171 .NET)
(compiled Mar 27 2014,17:12:48)
;
_computing_data_collection
;
CrysAlisPro, Agilent Technologies,
Version 1.171.37.33 (release 27-03-2014 CrysAlis171 .NET)
(compiled Mar 27 2014,17:12:48)
;
_computing_data_reduction
;
CrysAlisPro, Agilent Technologies,
Version 1.171.37.33 (release 27-03-2014 CrysAlis171 .NET)
(compiled Mar 27 2014,17:12:48)
;
_computing_molecular_graphics 'Olex2 (Dolomanov et al., 2009)'
_computing_publication_material 'Olex2 (Dolomanov et al., 2009)'
_computing_structure_refinement 'ShelXL (Sheldrick, 2008)'
_computing_structure_solution 'ShelXS (Sheldrick, 2008)'
_diffrn_ambient_environment air
_diffrn_ambient_temperature 291.48(10)
_diffrn_detector 'CCD plate'
_diffrn_detector_area_resol_mean 16.0733
_diffrn_detector_type Eos
_diffrn_measured_fraction_theta_full 0.988
_diffrn_measured_fraction_theta_max 0.988
_diffrn_measurement_details
;
#__ type_ start__ end____ width___ exp.time_
  1 omega   24.00   65.00   1.0000    2.0000
omega____ theta____ kappa____ phi______ frames
    -       54.0000   77.0000   90.0000 41

#__ type_ start__ end____ width___ exp.time_
  2 omega   35.00  100.00   1.0000    2.0000
omega____ theta____ kappa____ phi______ frames
    -       54.0000   57.0000  -60.0000 65

#__ type_ start__ end____ width___ exp.time_
  3 omega   93.00  165.00   1.0000    3.0000
omega____ theta____ kappa____ phi______ frames
    -      108.0000   50.0000  -60.0000 72

#__ type_ start__ end____ width___ exp.time_
  4 omega   58.00   88.00   1.0000    3.0000
omega____ theta____ kappa____ phi______ frames
    -      108.0000  -25.0000 -180.0000 30

#__ type_ start__ end____ width___ exp.time_
  5 omega   38.00   94.00   1.0000    3.0000
omega____ theta____ kappa____ phi______ frames
    -      108.0000  -25.0000  -60.0000 56

#__ type_ start__ end____ width___ exp.time_
  6 omega   41.00   66.00   1.0000    3.0000
omega____ theta____ kappa____ phi______ frames
    -      108.0000  -38.0000    0.0000 25

#__ type_ start__ end____ width___ exp.time_
  7 omega   52.00  131.00   1.0000    3.0000
omega____ theta____ kappa____ phi______ frames
    -      108.0000  -91.0000   90.0000 79

#__ type_ start__ end____ width___ exp.time_
  8 omega   37.00   81.00   1.0000    3.0000
omega____ theta____ kappa____ phi______ frames
    -      108.0000  -38.0000  120.0000 44

#__ type_ start__ end____ width___ exp.time_
  9 omega   30.00   82.00   1.0000    2.0000
omega____ theta____ kappa____ phi______ frames
    -       54.0000  -99.0000  150.0000 52

#__ type_ start__ end____ width___ exp.time_
 10 omega   23.00   56.00   1.0000    2.0000
omega____ theta____ kappa____ phi______ frames
    -       54.0000 -125.0000   60.0000 33

#__ type_ start__ end____ width___ exp.time_
 11 omega  -21.00   18.00   1.0000    1.0000
omega____ theta____ kappa____ phi______ frames
    -        0.0000  -57.0000   90.0000 39

#__ type_ start__ end____ width___ exp.time_
 12 omega  -67.00  -38.00   1.0000    1.0000
omega____ theta____ kappa____ phi______ frames
    -        0.0000  -57.0000   90.0000 29

#__ type_ start__ end____ width___ exp.time_
 13 omega  -39.00  -13.00   1.0000    1.0000
omega____ theta____ kappa____ phi______ frames
    -        0.0000  108.0000 -169.0000 26
;
_diffrn_measurement_device 'four-circle diffractometer'
_diffrn_measurement_device_type 'SuperNova, Dual, Cu at zero, Eos'
_diffrn_measurement_method '\w scans'
_diffrn_orient_matrix_UB_11 -0.0961398000
_diffrn_orient_matrix_UB_12 0.0417521000
_diffrn_orient_matrix_UB_13 0.0337526000
_diffrn_orient_matrix_UB_21 0.0759136000
_diffrn_orient_matrix_UB_22 0.0723460000
_diffrn_orient_matrix_UB_23 0.0199654000
_diffrn_orient_matrix_UB_31 -0.0298630000
_diffrn_orient_matrix_UB_32 0.0493881000
_diffrn_orient_matrix_UB_33 -0.0577413000
_diffrn_radiation_monochromator mirror
_diffrn_radiation_probe x-ray
_diffrn_radiation_type CuK\a
_diffrn_radiation_wavelength 1.54184
_diffrn_reflns_av_R_equivalents 0.0194
_diffrn_reflns_av_unetI/netI 0.0196
_diffrn_reflns_limit_h_max 14
_diffrn_reflns_limit_h_min -14
_diffrn_reflns_limit_k_max 19
_diffrn_reflns_limit_k_min -15
_diffrn_reflns_limit_l_max 18
_diffrn_reflns_limit_l_min -26
_diffrn_reflns_number 9673
_diffrn_reflns_theta_full 69.71
_diffrn_reflns_theta_max 69.71
_diffrn_reflns_theta_min 4.01
_diffrn_source 'sealed X-ray tube'
_diffrn_source_type 'SuperNova (Cu) X-ray Source'
_exptl_absorpt_coefficient_mu 0.827
_exptl_absorpt_correction_T_max 1.00000
_exptl_absorpt_correction_T_min 0.87318
_exptl_absorpt_correction_type multi-scan
_exptl_absorpt_process_details
;
CrysAlisPro, Agilent Technologies,
Version 1.171.37.33 (release 27-03-2014 CrysAlis171 .NET)
(compiled Mar 27 2014,17:12:48)
Empirical absorption correction using spherical harmonics,
 implemented in SCALE3 ABSPACK scaling algorithm.
;
_exptl_crystal_colour 'clear light colourless'
_exptl_crystal_colour_lustre clear
_exptl_crystal_colour_modifier light
_exptl_crystal_colour_primary colourless
_exptl_crystal_density_diffrn 1.317
_exptl_crystal_density_method 'not measured'
_exptl_crystal_description block
_exptl_crystal_F_000 1776
_exptl_crystal_size_max 0.32
_exptl_crystal_size_mid 0.26
_exptl_crystal_size_min 0.25
_refine_diff_density_max 0.167
_refine_diff_density_min -0.208
_refine_diff_density_rms 0.042
_refine_ls_extinction_method none
_refine_ls_goodness_of_fit_ref 1.026
_refine_ls_hydrogen_treatment constr
_refine_ls_matrix_type full
_refine_ls_number_parameters 283
_refine_ls_number_reflns 3993
_refine_ls_number_restraints 0
_refine_ls_restrained_S_all 1.026
_refine_ls_R_factor_all 0.0618
_refine_ls_R_factor_gt 0.0485
_refine_ls_shift/su_max 0.000
_refine_ls_shift/su_mean 0.000
_refine_ls_structure_factor_coef Fsqd
_refine_ls_weighting_details 'calc w=1/[\s^2^(Fo^2^)+(0.0711P)^2^+0.8709P] where P=(Fo^2^+2Fc^2^)/3'
_refine_ls_weighting_scheme calc
_refine_ls_wR_factor_gt 0.1263
_refine_ls_wR_factor_ref 0.1408
_reflns_number_gt 3110
_reflns_number_total 3993
_reflns_threshold_expression >2sigma(I)
_cod_data_source_file c6cc05745d2.cif
_cod_data_source_block 131_1
_cod_original_cell_volume 4281.35(12)
_cod_database_code 7124938
_reflns_odcompleteness_completeness 99.93
_reflns_odcompleteness_iscentric 1
_reflns_odcompleteness_theta 66.97
_olex2_refinement_description
;
1. Fixed Uiso
 At 1.2 times of:
  All C(H) groups, All C(H,H) groups
 At 1.5 times of:
  All C(H,H,H) groups
2.a Secondary CH2 refined with riding coordinates:
 C11(H11A,H11B), C17(H17A,H17B)
2.b Aromatic/amide H refined with riding coordinates:
 C2(H2), C3(H3), C4(H4), C5(H5), C20(H20), C21(H21), C22(H22), C23(H23),
 C24(H24)
2.c Idealised Me refined as rotating group:
 C13(H13A,H13B,H13C), C14(H14A,H14B,H14C), C18(H18A,H18B,H18C)
;
_olex2_submission_special_instructions 'No special instructions were received'

loop_
_space_group_symop_id
_space_group_symop_operation_xyz
1 'x, y, z'
2 '-x+1/2, -y, z+1/2'
3 'x+1/2, -y+1/2, -z'
4 '-x, y+1/2, -z+1/2'
5 '-x, -y, -z'
6 'x-1/2, y, -z-1/2'
7 '-x-1/2, y-1/2, z'
8 'x, -y-1/2, z-1/2'

loop_
_atom_site_label
_atom_site_type_symbol
_atom_site_fract_x
_atom_site_fract_y
_atom_site_fract_z
_atom_site_U_iso_or_equiv
_atom_site_adp_type
_atom_site_occupancy
_atom_site_calc_flag
_atom_site_refinement_flags_posn
F1 F 0.20032(12) -0.21729(13) 0.58752(9) 0.1185(7) Uani 1 d .
F2 F 0.20248(11) -0.08087(12) 0.59326(8) 0.1090(6) Uani 1 d .
O1 O 0.62678(11) 0.03385(8) 0.60559(6) 0.0573(3) Uani 1 d .
O2 O 0.1761(2) -0.19635(18) 0.70626(13) 0.1497(11) Uani 1 d .
O3 O 0.30418(16) -0.09592(11) 0.70608(7) 0.0829(5) Uani 1 d .
N1 N 0.64229(12) -0.24962(9) 0.59066(7) 0.0508(4) Uani 1 d .
N2 N 0.46283(12) -0.01461(9) 0.57278(6) 0.0489(4) Uani 1 d .
C1 C 0.74183(14) -0.21466(11) 0.57603(8) 0.0488(4) Uani 1 d .
C2 C 0.84359(16) -0.25381(14) 0.56806(10) 0.0645(5) Uani 1 d .
H2 H 0.8520 -0.3116 0.5730 0.077 Uiso 1 calc R
C3 C 0.92976(17) -0.20351(16) 0.55274(11) 0.0745(6) Uani 1 d .
H3 H 0.9984 -0.2277 0.5472 0.089 Uiso 1 calc R
C4 C 0.91772(16) -0.11663(15) 0.54511(11) 0.0720(6) Uani 1 d .
H4 H 0.9781 -0.0844 0.5342 0.086 Uiso 1 calc R
C5 C 0.81848(14) -0.07797(13) 0.55350(9) 0.0576(5) Uani 1 d .
H5 H 0.8112 -0.0201 0.5485 0.069 Uiso 1 calc R
C6 C 0.72818(13) -0.12749(11) 0.56981(7) 0.0444(4) Uani 1 d .
C7 C 0.61486(13) -0.11033(10) 0.58091(7) 0.0411(4) Uani 1 d .
C8 C 0.56455(13) -0.18663(10) 0.59355(7) 0.0431(4) Uani 1 d .
C9 C 0.45057(13) -0.20093(11) 0.61211(7) 0.0464(4) Uani 1 d .
C10 C 0.37273(14) -0.14990(13) 0.58949(8) 0.0515(4) Uani 1 d .
C11 C 0.40259(14) -0.08294(12) 0.54446(8) 0.0529(4) Uani 1 d .
H11A H 0.4469 -0.1076 0.5126 0.063 Uiso 1 calc R
H11B H 0.3364 -0.0608 0.5261 0.063 Uiso 1 calc R
C12 C 0.56946(14) -0.02504(10) 0.58756(7) 0.0439(4) Uani 1 d .
C13 C 0.6262(2) -0.34054(12) 0.59474(14) 0.0824(7) Uani 1 d .
H13A H 0.6418 -0.3591 0.6352 0.124 Uiso 1 calc GR
H13B H 0.6744 -0.3684 0.5669 0.124 Uiso 1 calc GR
H13C H 0.5517 -0.3540 0.5848 0.124 Uiso 1 calc GR
C14 C 0.40708(18) 0.06375(14) 0.58835(10) 0.0685(6) Uani 1 d .
H14A H 0.3580 0.0540 0.6216 0.103 Uiso 1 calc GR
H14B H 0.3664 0.0835 0.5539 0.103 Uiso 1 calc GR
H14C H 0.4602 0.1054 0.5998 0.103 Uiso 1 calc GR
C15 C 0.25666(16) -0.15170(17) 0.61246(12) 0.0758(7) Uani 1 d .
C16 C 0.2402(2) -0.15306(19) 0.68107(13) 0.0883(8) Uani 1 d .
C17 C 0.3028(4) -0.0881(2) 0.77219(13) 0.1213(13) Uani 1 d .
H17A H 0.3137 -0.1427 0.7909 0.146 Uiso 1 calc R
H17B H 0.2332 -0.0656 0.7857 0.146 Uiso 1 calc R
C18 C 0.3926(5) -0.0304(3) 0.78870(16) 0.162(2) Uani 1 d .
H18A H 0.4597 -0.0502 0.7712 0.243 Uiso 1 calc GR
H18B H 0.3997 -0.0285 0.8320 0.243 Uiso 1 calc GR
H18C H 0.3767 0.0250 0.7737 0.243 Uiso 1 calc GR
C19 C 0.42828(15) -0.26453(12) 0.66031(8) 0.0530(4) Uani 1 d .
C20 C 0.3589(2) -0.33237(15) 0.65151(11) 0.0778(7) Uani 1 d .
H20 H 0.3262 -0.3408 0.6139 0.093 Uiso 1 calc R
C21 C 0.3382(2) -0.38758(18) 0.69848(13) 0.0974(10) Uani 1 d .
H21 H 0.2922 -0.4334 0.6921 0.117 Uiso 1 calc R
C22 C 0.3848(2) -0.37558(18) 0.75440(12) 0.0937(9) Uani 1 d .
H22 H 0.3683 -0.4118 0.7863 0.112 Uiso 1 calc R
C23 C 0.4559(2) -0.30974(16) 0.76289(10) 0.0812(7) Uani 1 d .
H23 H 0.4888 -0.3018 0.8004 0.097 Uiso 1 calc R
C24 C 0.47866(16) -0.25511(13) 0.71577(9) 0.0611(5) Uani 1 d .
H24 H 0.5285 -0.2116 0.7216 0.073 Uiso 1 calc R

loop_
_atom_site_aniso_label
_atom_site_aniso_U_11
_atom_site_aniso_U_22
_atom_site_aniso_U_33
_atom_site_aniso_U_23
_atom_site_aniso_U_13
_atom_site_aniso_U_12
F1 0.0549(8) 0.1579(17) 0.1429(15) 0.0056(12) -0.0225(8) -0.0440(10)
F2 0.0446(7) 0.1552(15) 0.1272(13) 0.0501(11) 0.0083(7) 0.0240(8)
O1 0.0596(7) 0.0453(7) 0.0669(8) -0.0074(6) -0.0018(6) -0.0056(6)
O2 0.1063(16) 0.181(2) 0.162(2) 0.0384(19) 0.0782(17) -0.0347(16)
O3 0.0930(12) 0.0907(11) 0.0650(9) 0.0151(8) 0.0277(9) 0.0106(10)
N1 0.0503(8) 0.0410(7) 0.0611(9) -0.0001(6) 0.0011(7) -0.0007(7)
N2 0.0447(7) 0.0523(8) 0.0496(8) 0.0038(6) 0.0029(6) 0.0057(7)
C1 0.0430(9) 0.0503(9) 0.0531(9) -0.0038(8) 0.0004(7) 0.0021(8)
C2 0.0548(11) 0.0610(11) 0.0776(13) -0.0063(10) 0.0012(10) 0.0139(10)
C3 0.0419(10) 0.0871(16) 0.0946(17) -0.0113(13) 0.0073(10) 0.0125(10)
C4 0.0414(10) 0.0838(15) 0.0909(16) -0.0075(12) 0.0106(10) -0.0082(10)
C5 0.0438(9) 0.0591(11) 0.0699(12) -0.0008(9) 0.0042(8) -0.0070(8)
C6 0.0386(8) 0.0493(9) 0.0454(8) -0.0022(7) -0.0009(7) -0.0022(7)
C7 0.0379(8) 0.0437(8) 0.0416(8) 0.0009(7) -0.0012(6) -0.0027(7)
C8 0.0401(8) 0.0441(8) 0.0451(8) -0.0001(7) -0.0021(7) -0.0027(7)
C9 0.0405(8) 0.0545(10) 0.0444(9) 0.0026(7) -0.0041(7) -0.0123(7)
C10 0.0382(8) 0.0695(12) 0.0468(9) 0.0048(8) -0.0039(7) -0.0081(8)
C11 0.0432(8) 0.0686(11) 0.0469(9) 0.0075(8) -0.0065(7) -0.0004(8)
C12 0.0449(8) 0.0459(9) 0.0408(8) 0.0015(7) 0.0039(7) -0.0010(7)
C13 0.0784(15) 0.0421(10) 0.127(2) 0.0033(12) 0.0082(14) -0.0018(10)
C14 0.0603(12) 0.0709(13) 0.0743(14) 0.0054(11) 0.0146(10) 0.0210(11)
C15 0.0364(9) 0.1004(17) 0.0906(16) 0.0211(14) -0.0036(10) -0.0100(11)
C16 0.0573(13) 0.107(2) 0.1011(19) 0.0251(16) 0.0336(13) 0.0008(14)
C17 0.185(4) 0.112(2) 0.0663(16) 0.0146(16) 0.050(2) 0.040(3)
C18 0.275(6) 0.136(3) 0.075(2) -0.019(2) -0.004(3) 0.001(4)
C19 0.0446(9) 0.0620(11) 0.0524(10) 0.0087(8) -0.0046(7) -0.0154(8)
C20 0.0786(15) 0.0876(15) 0.0672(13) 0.0183(12) -0.0194(11) -0.0419(13)
C21 0.0993(19) 0.103(2) 0.0901(18) 0.0346(15) -0.0207(15) -0.0585(17)
C22 0.0998(19) 0.1042(19) 0.0771(16) 0.0399(15) -0.0097(14) -0.0401(16)
C23 0.0922(16) 0.0935(16) 0.0578(12) 0.0218(12) -0.0216(12) -0.0230(14)
C24 0.0573(11) 0.0669(12) 0.0591(11) 0.0099(9) -0.0140(9) -0.0171(10)

loop_
_atom_type_symbol
_atom_type_description
_atom_type_scat_dispersion_real
_atom_type_scat_dispersion_imag
_atom_type_scat_source
C C 0.0181 0.0091 'International Tables Vol C Tables 4.2.6.8 and 6.1.1.4'
H H 0.0000 0.0000 'International Tables Vol C Tables 4.2.6.8 and 6.1.1.4'
F F 0.0727 0.0534 'International Tables Vol C Tables 4.2.6.8 and 6.1.1.4'
N N 0.0311 0.0180 'International Tables Vol C Tables 4.2.6.8 and 6.1.1.4'
O O 0.0492 0.0322 'International Tables Vol C Tables 4.2.6.8 and 6.1.1.4'

loop_
_geom_angle_atom_site_label_1
_geom_angle_atom_site_label_2
_geom_angle_atom_site_label_3
_geom_angle
C16 O3 C17 118.0(2)
C1 N1 C8 109.06(14)
C1 N1 C13 122.20(17)
C8 N1 C13 128.38(17)
C11 N2 C14 120.11(15)
C12 N2 C11 120.01(14)
C12 N2 C14 119.80(16)
N1 C1 C2 129.42(17)
N1 C1 C6 108.46(15)
C6 C1 C2 122.12(17)
C1 C2 H2 121.4
C3 C2 C1 117.14(19)
C3 C2 H2 121.4
C2 C3 H3 119.1
C2 C3 C4 121.77(19)
C4 C3 H3 119.1
C3 C4 H4 119.4
C5 C4 C3 121.2(2)
C5 C4 H4 119.4
C4 C5 H5 120.7
C4 C5 C6 118.64(19)
C6 C5 H5 120.7
C1 C6 C5 119.06(16)
C1 C6 C7 106.63(15)
C5 C6 C7 134.27(17)
C6 C7 C12 123.83(15)
C8 C7 C6 107.26(14)
C8 C7 C12 128.11(15)
N1 C8 C7 108.58(14)
N1 C8 C9 123.57(15)
C7 C8 C9 127.67(16)
C8 C9 C19 118.46(15)
C10 C9 C8 118.26(15)
C10 C9 C19 122.90(16)
C9 C10 C11 120.04(16)
C9 C10 C15 121.96(17)
C11 C10 C15 117.72(17)
N2 C11 C10 111.56(14)
N2 C11 H11A 109.3
N2 C11 H11B 109.3
C10 C11 H11A 109.3
C10 C11 H11B 109.3
H11A C11 H11B 108.0
O1 C12 N2 122.10(16)
O1 C12 C7 121.05(15)
N2 C12 C7 116.85(15)
N1 C13 H13A 109.5
N1 C13 H13B 109.5
N1 C13 H13C 109.5
H13A C13 H13B 109.5
H13A C13 H13C 109.5
H13B C13 H13C 109.5
N2 C14 H14A 109.5
N2 C14 H14B 109.5
N2 C14 H14C 109.5
H14A C14 H14B 109.5
H14A C14 H14C 109.5
H14B C14 H14C 109.5
F1 C15 F2 104.93(18)
F1 C15 C10 110.7(2)
F1 C15 C16 108.8(2)
F2 C15 C10 109.57(18)
F2 C15 C16 104.7(2)
C10 C15 C16 117.23(18)
O2 C16 O3 126.6(3)
O2 C16 C15 124.2(3)
O3 C16 C15 109.11(19)
O3 C17 H17A 110.3
O3 C17 H17B 110.3
O3 C17 C18 106.9(3)
H17A C17 H17B 108.6
C18 C17 H17A 110.3
C18 C17 H17B 110.3
C17 C18 H18A 109.5
C17 C18 H18B 109.5
C17 C18 H18C 109.5
H18A C18 H18B 109.5
H18A C18 H18C 109.5
H18B C18 H18C 109.5
C20 C19 C9 122.59(17)
C24 C19 C9 118.57(16)
C24 C19 C20 118.84(18)
C19 C20 H20 120.0
C21 C20 C19 120.0(2)
C21 C20 H20 120.0
C20 C21 H21 119.6
C22 C21 C20 120.8(2)
C22 C21 H21 119.6
C21 C22 H22 120.3
C23 C22 C21 119.4(2)
C23 C22 H22 120.3
C22 C23 H23 119.9
C22 C23 C24 120.2(2)
C24 C23 H23 119.9
C19 C24 C23 120.67(19)
C19 C24 H24 119.7
C23 C24 H24 119.7

loop_
_geom_bond_atom_site_label_1
_geom_bond_atom_site_label_2
_geom_bond_distance
F1 C15 1.364(3)
F2 C15 1.372(3)
O1 C12 1.234(2)
O2 C16 1.181(3)
O3 C16 1.318(3)
O3 C17 1.465(3)
N1 C1 1.375(2)
N1 C8 1.381(2)
N1 C13 1.460(2)
N2 C11 1.452(2)
N2 C12 1.353(2)
N2 C14 1.459(2)
C1 C2 1.401(3)
C1 C6 1.401(2)
C2 H2 0.9300
C2 C3 1.364(3)
C3 H3 0.9300
C3 C4 1.397(3)
C4 H4 0.9300
C4 C5 1.372(3)
C5 H5 0.9300
C5 C6 1.402(2)
C6 C7 1.432(2)
C7 C8 1.387(2)
C7 C12 1.471(2)
C8 C9 1.469(2)
C9 C10 1.345(3)
C9 C19 1.492(2)
C10 C11 1.500(2)
C10 C15 1.506(3)
C11 H11A 0.9700
C11 H11B 0.9700
C13 H13A 0.9600
C13 H13B 0.9600
C13 H13C 0.9600
C14 H14A 0.9600
C14 H14B 0.9600
C14 H14C 0.9600
C15 C16 1.528(4)
C17 H17A 0.9700
C17 H17B 0.9700
C17 C18 1.474(6)
C18 H18A 0.9600
C18 H18B 0.9600
C18 H18C 0.9600
C19 C20 1.384(3)
C19 C24 1.378(3)
C20 H20 0.9300
C20 C21 1.381(3)
C21 H21 0.9300
C21 C22 1.372(4)
C22 H22 0.9300
C22 C23 1.372(3)
C23 H23 0.9300
C23 C24 1.382(3)
C24 H24 0.9300

loop_
_geom_torsion_atom_site_label_1
_geom_torsion_atom_site_label_2
_geom_torsion_atom_site_label_3
_geom_torsion_atom_site_label_4
_geom_torsion
F1 C15 C16 O2 -10.3(4)
F1 C15 C16 O3 172.92(19)
F2 C15 C16 O2 101.5(3)
F2 C15 C16 O3 -75.3(2)
N1 C1 C2 C3 179.2(2)
N1 C1 C6 C5 -178.55(16)
N1 C1 C6 C7 -0.41(19)
N1 C8 C9 C10 -151.27(18)
N1 C8 C9 C19 35.6(2)
C1 N1 C8 C7 -0.28(19)
C1 N1 C8 C9 -175.73(15)
C1 C2 C3 C4 -0.1(4)
C1 C6 C7 C8 0.24(19)
C1 C6 C7 C12 170.72(15)
C2 C1 C6 C5 1.7(3)
C2 C1 C6 C7 179.89(17)
C2 C3 C4 C5 0.8(4)
C3 C4 C5 C6 -0.2(3)
C4 C5 C6 C1 -1.0(3)
C4 C5 C6 C7 -178.5(2)
C5 C6 C7 C8 177.96(19)
C5 C6 C7 C12 -11.5(3)
C6 C1 C2 C3 -1.2(3)
C6 C7 C8 N1 0.02(19)
C6 C7 C8 C9 175.23(15)
C6 C7 C12 O1 -26.6(2)
C6 C7 C12 N2 153.17(16)
C7 C8 C9 C10 34.2(3)
C7 C8 C9 C19 -138.91(18)
C8 N1 C1 C2 -179.89(19)
C8 N1 C1 C6 0.4(2)
C8 C7 C12 O1 141.87(18)
C8 C7 C12 N2 -38.4(2)
C8 C9 C10 C11 2.6(3)
C8 C9 C10 C15 -171.20(18)
C8 C9 C19 C20 -123.1(2)
C8 C9 C19 C24 57.0(3)
C9 C10 C11 N2 -71.8(2)
C9 C10 C15 F1 -79.8(2)
C9 C10 C15 F2 164.94(19)
C9 C10 C15 C16 45.8(3)
C9 C19 C20 C21 -177.7(2)
C9 C19 C24 C23 176.4(2)
C10 C9 C19 C20 64.1(3)
C10 C9 C19 C24 -115.7(2)
C10 C15 C16 O2 -136.9(3)
C10 C15 C16 O3 46.4(3)
C11 N2 C12 O1 172.04(15)
C11 N2 C12 C7 -7.7(2)
C11 C10 C15 F1 106.3(2)
C11 C10 C15 F2 -9.0(3)
C11 C10 C15 C16 -128.1(2)
C12 N2 C11 C10 75.9(2)
C12 C7 C8 N1 -169.93(16)
C12 C7 C8 C9 5.3(3)
C13 N1 C1 C2 -6.2(3)
C13 N1 C1 C6 174.11(19)
C13 N1 C8 C7 -173.5(2)
C13 N1 C8 C9 11.1(3)
C14 N2 C11 C10 -100.77(19)
C14 N2 C12 O1 -11.3(2)
C14 N2 C12 C7 169.00(15)
C15 C10 C11 N2 102.3(2)
C16 O3 C17 C18 171.3(3)
C17 O3 C16 O2 4.7(4)
C17 O3 C16 C15 -178.7(2)
C19 C9 C10 C11 175.37(17)
C19 C9 C10 C15 1.6(3)
C19 C20 C21 C22 0.8(5)
C20 C19 C24 C23 -3.5(4)
C20 C21 C22 C23 -2.5(5)
C21 C22 C23 C24 1.2(5)
C22 C23 C24 C19 1.8(4)
C24 C19 C20 C21 2.2(4)
